data_2236667
loop_
_publ_author_name
'Anuradha, N.'
'Thiruvalluvar, A.'
'Chitra, S.'
'Devanathan, D.'
'Butcher, R. J.'

_publ_section_title
;
 2-Ethyl-3,5,6-triphenylpyrazine
;
_journal_coeditor_code TK5151
_journal_issue 10
_journal_name_full 'Acta Crystallographica Section E'
_journal_page_first o3003
_journal_paper_doi 10.1107/S1600536812039827
_journal_volume 68
_journal_year 2012
_chemical_formula_iupac 'C24 H20 N2'
_chemical_formula_moiety 'C24 H20 N2'
_chemical_formula_structural 'C24 H20 N2'
_chemical_formula_sum 'C24 H20 N2'
_chemical_formula_weight 336.42
_chemical_melting_point 423
_chemical_name_common pyrazine
_chemical_name_systematic
;
2-Ethyl-3,5,6-triphenylpyrazine
;
_space_group_IT_number 2
_symmetry_cell_setting triclinic
_symmetry_space_group_name_Hall '-P 1'
_symmetry_space_group_name_H-M 'P -1'
_atom_sites_solution_hydrogens geom
_atom_sites_solution_primary direct
_atom_sites_solution_secondary difmap
_cell_angle_alpha 79.604(10)
_cell_angle_beta 70.351(11)
_cell_angle_gamma 87.848(8)
_cell_formula_units_Z 2
_cell_length_a 9.2327(9)
_cell_length_b 9.8708(11)
_cell_length_c 10.6787(14)
_cell_measurement_reflns_used 1596
_cell_measurement_temperature 123(2)
_cell_measurement_theta_max 76.0625
_cell_measurement_theta_min 4.5520
_cell_volume 901.20(19)
_computing_cell_refinement 'CrysAlis PRO (Agilent, 2012)'
_computing_data_collection 'CrysAlis PRO (Agilent, 2012)'
_computing_data_reduction 'CrysAlis PRO (Agilent, 2012)'
_computing_molecular_graphics 'ORTEP-3 (Farrugia, 1997)'
_computing_publication_material 'PLATON (Spek, 2009)'
_computing_structure_refinement 'SHELXL97 (Sheldrick, 2008)'
_computing_structure_solution 'SHELXS97 (Sheldrick, 2008)'
_diffrn_ambient_temperature 123(2)
_diffrn_detector_area_resol_mean 10.5081
_diffrn_measured_fraction_theta_full 0.997
_diffrn_measured_fraction_theta_max 0.944
_diffrn_measurement_device_type 'Agilent Xcalibur Ruby Gemini'
_diffrn_measurement_method \w
_diffrn_radiation_monochromator graphite
_diffrn_radiation_source 'Enhance (Cu) X-ray Source'
_diffrn_radiation_type CuK\a
_diffrn_radiation_wavelength 1.54184
_diffrn_reflns_av_R_equivalents 0.0273
_diffrn_reflns_av_sigmaI/netI 0.0411
_diffrn_reflns_limit_h_max 11
_diffrn_reflns_limit_h_min -11
_diffrn_reflns_limit_k_max 12
_diffrn_reflns_limit_k_min -6
_diffrn_reflns_limit_l_max 13
_diffrn_reflns_limit_l_min -12
_diffrn_reflns_number 5769
_diffrn_reflns_theta_full 67.50
_diffrn_reflns_theta_max 76.26
_diffrn_reflns_theta_min 4.56
_exptl_absorpt_coefficient_mu 0.559
_exptl_absorpt_correction_T_max 1.00000
_exptl_absorpt_correction_T_min 0.84472
_exptl_absorpt_correction_type multi-scan
_exptl_absorpt_process_details '(CrysAlis PRO; Agilent, 2012)'
_exptl_crystal_colour colourless
_exptl_crystal_density_diffrn 1.240
_exptl_crystal_density_method 'Not measured'
_exptl_crystal_description prism
_exptl_crystal_F_000 356
_exptl_crystal_size_max 0.44
_exptl_crystal_size_mid 0.37
_exptl_crystal_size_min 0.24
_refine_diff_density_max 0.292
_refine_diff_density_min -0.213
_refine_ls_extinction_method none
_refine_ls_goodness_of_fit_ref 1.046
_refine_ls_hydrogen_treatment constr
_refine_ls_matrix_type full
_refine_ls_number_parameters 244
_refine_ls_number_reflns 3576
_refine_ls_number_restraints 0
_refine_ls_restrained_S_all 1.046
_refine_ls_R_factor_all 0.0807
_refine_ls_R_factor_gt 0.0627
_refine_ls_shift/su_max 0.001
_refine_ls_shift/su_max_lt 0.001
_refine_ls_shift/su_mean 0.001
_refine_ls_structure_factor_coef Fsqd
_refine_ls_weighting_details 'calc w = 1/[\s^2^(Fo^2^)+(0.1016P)^2^+0.1391P] where P=(Fo^2^+2Fc^2^)/3'
_refine_ls_weighting_scheme calc
_refine_ls_wR_factor_gt 0.1757
_refine_ls_wR_factor_ref 0.1981
_reflns_number_gt 2622
_reflns_number_total 3576
_reflns_threshold_expression I>2\s(I)
_cod_data_source_file tk5151.cif
_cod_data_source_block I
_cod_database_code 2236667
_cod_database_fobs_code 2236667

loop_
_symmetry_equiv_pos_site_id
_symmetry_equiv_pos_as_xyz
1 x,y,z
2 -x,-y,-z

loop_
_atom_site_aniso_label
_atom_site_aniso_U_11
_atom_site_aniso_U_22
_atom_site_aniso_U_33
_atom_site_aniso_U_12
_atom_site_aniso_U_13
_atom_site_aniso_U_23
N1 0.0495(10) 0.0628(12) 0.0572(11) 0.0002(8) -0.0045(9) 0.0135(9)
N4 0.0437(9) 0.0559(10) 0.0440(9) 0.0028(7) -0.0019(7) 0.0032(7)
C2 0.0504(12) 0.0650(14) 0.0596(14) -0.0040(10) -0.0071(10) 0.0148(11)
C3 0.0484(12) 0.0617(13) 0.0491(12) -0.0004(9) -0.0039(9) 0.0037(10)
C5 0.0461(11) 0.0481(11) 0.0434(10) 0.0039(8) -0.0041(8) 0.0000(8)
C6 0.0469(11) 0.0496(11) 0.0490(11) 0.0025(8) -0.0030(9) 0.0027(9)
C7A 0.056(3) 0.067(5) 0.046(5) -0.006(3) 0.003(4) 0.004(3)
C8A 0.0526(18) 0.061(2) 0.062(2) 0.0075(15) -0.0023(16) 0.0137(14)
C31 0.0470(11) 0.0547(12) 0.0492(12) -0.0005(9) -0.0011(9) 0.0073(9)
C32 0.0575(14) 0.0932(19) 0.0529(14) -0.0104(13) -0.0094(11) 0.0032(13)
C33 0.0674(16) 0.0890(19) 0.0448(12) 0.0002(13) 0.0012(11) -0.0007(12)
C34 0.0462(12) 0.0663(14) 0.0578(14) 0.0037(10) 0.0065(10) 0.0085(11)
C35 0.0470(12) 0.0590(13) 0.0598(13) 0.0027(9) -0.0077(10) 0.0075(10)
C36 0.0523(12) 0.0479(11) 0.0483(11) 0.0042(9) -0.0031(9) 0.0049(9)
C51 0.0447(10) 0.0514(11) 0.0409(10) 0.0042(8) -0.0038(8) 0.0006(8)
C52 0.0448(11) 0.0610(12) 0.0435(10) 0.0097(9) -0.0023(8) -0.0018(9)
C53 0.0590(13) 0.0684(14) 0.0510(12) 0.0170(11) -0.0109(10) 0.0013(10)
C54 0.0655(14) 0.0749(16) 0.0421(11) 0.0110(12) -0.0083(10) 0.0089(10)
C55 0.0559(13) 0.0727(15) 0.0400(11) 0.0087(11) -0.0007(9) -0.0024(10)
C56 0.0508(11) 0.0591(12) 0.0440(11) 0.0109(9) -0.0035(9) -0.0038(9)
C61 0.0449(11) 0.0534(11) 0.0410(10) 0.0047(8) -0.0008(8) 0.0047(8)
C62 0.0487(11) 0.0532(12) 0.0409(10) 0.0065(9) 0.0008(8) 0.0035(8)
C63 0.0511(12) 0.0597(12) 0.0437(11) -0.0021(9) 0.0005(9) 0.0036(9)
C64 0.0425(11) 0.0780(15) 0.0441(11) 0.0050(10) 0.0029(9) 0.0001(10)
C65 0.0527(13) 0.0662(14) 0.0562(13) 0.0146(10) -0.0022(10) -0.0068(11)
C66 0.0538(12) 0.0553(12) 0.0579(13) 0.0056(9) -0.0062(10) -0.0022(10)
C8B 0.0526(18) 0.061(2) 0.062(2) 0.0075(15) -0.0023(16) 0.0137(14)
C7B 0.056(3) 0.067(5) 0.046(5) -0.006(3) 0.003(4) 0.004(3)

loop_
_atom_site_type_symbol
_atom_site_label
_atom_site_fract_x
_atom_site_fract_y
_atom_site_fract_z
_atom_site_U_iso_or_equiv
_atom_site_thermal_displace_type
_atom_site_calc_flag
_atom_site_refinement_flags
_atom_site_occupancy
_atom_site_disorder_assembly
_atom_site_disorder_group
N N1 0.3945(2) 0.3594(2) 0.4200(2) 0.0631(6) Uani d . 1.000 A .
N N4 0.6170(2) 0.19621(19) 0.48492(19) 0.0528(5) Uani d . 1.000 . .
C C2 0.5434(3) 0.3820(3) 0.3449(3) 0.0645(8) Uani d . 1.000 . .
C C3 0.6537(3) 0.2913(3) 0.3721(2) 0.0580(7) Uani d . 1.000 A .
C C5 0.4699(2) 0.1805(2) 0.5654(2) 0.0498(6) Uani d . 1.000 A .
C C6 0.3549(3) 0.2558(2) 0.5259(2) 0.0534(6) Uani d . 1.000 . .
C C7A 0.5713(15) 0.5231(13) 0.2548(9) 0.063(3) Uani d P 0.546(4) A 1
C C8A 0.4983(5) 0.5205(5) 0.1381(5) 0.0663(11) Uani d P 0.546(4) A 1
C C31 0.8188(3) 0.2978(2) 0.2824(2) 0.0563(7) Uani d . 1.000 . .
C C32 0.8599(3) 0.3073(3) 0.1431(3) 0.0720(9) Uani d . 1.000 A .
C C33 1.0135(3) 0.3172(3) 0.0618(3) 0.0736(9) Uani d . 1.000 . .
C C34 1.1255(3) 0.3181(3) 0.1184(3) 0.0656(8) Uani d . 1.000 A .
C C35 1.0868(3) 0.3074(3) 0.2567(3) 0.0603(7) Uani d . 1.000 . .
C C36 0.9331(3) 0.2953(2) 0.3381(2) 0.0549(7) Uani d . 1.000 A .
C C51 0.4413(2) 0.0844(2) 0.6962(2) 0.0496(6) Uani d . 1.000 . .
C C52 0.5414(2) -0.0232(2) 0.7054(2) 0.0542(6) Uani d . 1.000 A .
C C53 0.5192(3) -0.1138(3) 0.8258(3) 0.0634(8) Uani d . 1.000 . .
C C54 0.3977(3) -0.0970(3) 0.9402(2) 0.0661(8) Uani d . 1.000 A .
C C55 0.2987(3) 0.0105(3) 0.9334(2) 0.0614(8) Uani d . 1.000 . .
C C56 0.3201(3) 0.1008(2) 0.8133(2) 0.0555(7) Uani d . 1.000 A .
C C61 0.1863(2) 0.2299(2) 0.5919(2) 0.0518(6) Uani d . 1.000 A .
C C62 0.1196(3) 0.0985(2) 0.6206(2) 0.0534(6) Uani d . 1.000 . .
C C63 -0.0386(3) 0.0797(3) 0.6767(2) 0.0573(7) Uani d . 1.000 A .
C C64 -0.1311(3) 0.1920(3) 0.7057(2) 0.0609(7) Uani d . 1.000 . .
C C65 -0.0657(3) 0.3224(3) 0.6778(3) 0.0634(8) Uani d . 1.000 A .
C C66 0.0919(3) 0.3419(3) 0.6198(3) 0.0600(7) Uani d . 1.000 . .
C C8B 0.4650(6) 0.5857(6) 0.2183(6) 0.0663(11) Uani d P 0.454(4) A 2
C C7B 0.5880(19) 0.4955(17) 0.2180(12) 0.063(3) Uani d P 0.454(4) A 2
H H2A 0.68302 0.54456 0.21418 0.0759 Uiso calc PR 0.546(4) A 1
H H1A 0.52231 0.59471 0.30839 0.0759 Uiso calc PR 0.546(4) A 1
H H5A 0.55242 0.45393 0.08165 0.0998 Uiso calc PR 0.546(4) A 1
H H3A 0.38908 0.49358 0.17936 0.0998 Uiso calc PR 0.546(4) A 1
H H4A 0.50889 0.61234 0.08217 0.0998 Uiso calc PR 0.546(4) A 1
H H34 1.23057 0.32608 0.06258 0.0787 Uiso calc R 1.000 . .
H H35 1.16506 0.30835 0.29591 0.0724 Uiso calc R 1.000 A .
H H36 0.90676 0.28515 0.43334 0.0659 Uiso calc R 1.000 . .
H H52 0.62619 -0.03460 0.62782 0.0650 Uiso calc R 1.000 . .
H H53 0.58741 -0.18763 0.82996 0.0760 Uiso calc R 1.000 A .
H H54 0.38243 -0.15891 1.02299 0.0793 Uiso calc R 1.000 . .
H H55 0.21525 0.02227 1.01182 0.0737 Uiso calc R 1.000 A .
H H56 0.25193 0.17485 0.81016 0.0665 Uiso calc R 1.000 . .
H H62 0.18296 0.02151 0.60148 0.0640 Uiso calc R 1.000 A .
H H63 -0.08372 -0.00978 0.69533 0.0688 Uiso calc R 1.000 . .
H H64 -0.23956 0.17912 0.74471 0.0730 Uiso calc R 1.000 A .
H H65 -0.12926 0.39879 0.69861 0.0761 Uiso calc R 1.000 . .
H H66 0.13612 0.43203 0.59889 0.0720 Uiso calc R 1.000 A .
H H32 0.78209 0.30691 0.10332 0.0864 Uiso calc R 1.000 . .
H H33 1.04047 0.32336 -0.03311 0.0883 Uiso calc R 1.000 A .
H H6B 0.61707 0.45254 0.13633 0.0759 Uiso calc PR 0.454(4) A 2
H H7B 0.67843 0.54886 0.21448 0.0759 Uiso calc PR 0.454(4) A 2
H H8B 0.42780 0.61962 0.30408 0.0998 Uiso calc PR 0.454(4) A 2
H H9B 0.50093 0.66372 0.14346 0.0998 Uiso calc PR 0.454(4) A 2
H H10B 0.38122 0.53611 0.20745 0.0998 Uiso calc PR 0.454(4) A 2

loop_
_atom_type_symbol
_atom_type_description
_atom_type_scat_dispersion_real
_atom_type_scat_dispersion_imag
_atom_type_scat_source
C C 0.0181 0.0091 ' International Tables Vol C Tables 4.2.6.8 and 6.1.1.4'
H H 0.0000 0.0000 ' International Tables Vol C Tables 4.2.6.8 and 6.1.1.4'
N N 0.0311 0.0180 ' International Tables Vol C Tables 4.2.6.8 and 6.1.1.4'

loop_
_geom_angle_atom_site_label_1
_geom_angle_atom_site_label_2
_geom_angle_atom_site_label_3
_geom_angle
_geom_angle_publ_flag
C2 N1 C6 119.3(2) no
C3 N4 C5 118.9(2) no
N1 C2 C3 119.7(3) no
N1 C2 C7A 111.8(6) no
N1 C2 C7B 119.3(7) no
C3 C2 C7A 127.5(6) no
C3 C2 C7B 120.5(7) no
N4 C3 C2 120.7(2) no
N4 C3 C31 116.1(2) no
C2 C3 C31 123.1(2) no
N4 C5 C6 120.09(19) no
N4 C5 C51 115.46(18) no
C6 C5 C51 124.42(18) no
N1 C6 C5 119.9(2) no
N1 C6 C61 114.7(2) no
C5 C6 C61 125.43(18) no
C2 C7A C8A 108.0(8) no
C2 C7B C8B 111.3(10) no
C3 C31 C32 121.7(2) no
C3 C31 C36 119.54(19) no
C32 C31 C36 118.7(2) no
C31 C32 C33 120.6(3) no
C32 C33 C34 119.9(3) no
C33 C34 C35 120.3(3) no
C34 C35 C36 119.8(3) no
C31 C36 C35 120.7(2) no
C5 C51 C52 119.45(18) no
C52 C51 C56 118.07(19) no
C5 C51 C56 122.43(18) no
C51 C52 C53 121.0(2) no
C52 C53 C54 120.1(3) no
C53 C54 C55 119.6(2) no
C54 C55 C56 120.5(2) no
C51 C56 C55 120.7(2) no
C6 C61 C62 122.11(19) no
C62 C61 C66 119.2(2) no
C6 C61 C66 118.6(2) no
C61 C62 C63 120.3(2) no
C62 C63 C64 119.9(3) no
C63 C64 C65 120.1(3) no
C64 C65 C66 120.2(3) no
C61 C66 C65 120.3(3) no
C2 C7A H1A 110.00 no
C2 C7A H2A 110.00 no
C8A C7A H1A 110.00 no
C8A C7A H2A 110.00 no
H1A C7A H2A 108.00 no
C8B C7B H6B 109.00 no
C8B C7B H7B 109.00 no
H6B C7B H7B 108.00 no
C2 C7B H7B 109.00 no
C2 C7B H6B 109.00 no
H3A C8A H5A 109.00 no
H3A C8A H4A 109.00 no
C7A C8A H3A 109.00 no
C7A C8A H4A 109.00 no
C7A C8A H5A 109.00 no
H4A C8A H5A 109.00 no
C7B C8B H8B 109.00 no
C7B C8B H10B 109.00 no
H8B C8B H9B 109.00 no
C7B C8B H9B 109.00 no
H9B C8B H10B 109.00 no
H8B C8B H10B 110.00 no
C33 C32 H32 120.00 no
C31 C32 H32 120.00 no
C32 C33 H33 120.00 no
C34 C33 H33 120.00 no
C35 C34 H34 120.00 no
C33 C34 H34 120.00 no
C36 C35 H35 120.00 no
C34 C35 H35 120.00 no
C31 C36 H36 120.00 no
C35 C36 H36 120.00 no
C53 C52 H52 119.00 no
C51 C52 H52 119.00 no
C54 C53 H53 120.00 no
C52 C53 H53 120.00 no
C53 C54 H54 120.00 no
C55 C54 H54 120.00 no
C56 C55 H55 120.00 no
C54 C55 H55 120.00 no
C51 C56 H56 120.00 no
C55 C56 H56 120.00 no
C61 C62 H62 120.00 no
C63 C62 H62 120.00 no
C62 C63 H63 120.00 no
C64 C63 H63 120.00 no
C65 C64 H64 120.00 no
C63 C64 H64 120.00 no
C66 C65 H65 120.00 no
C64 C65 H65 120.00 no
C61 C66 H66 120.00 no
C65 C66 H66 120.00 no

loop_
_geom_bond_atom_site_label_1
_geom_bond_atom_site_label_2
_geom_bond_distance
_geom_bond_publ_flag
N1 C2 1.342(4) no
N1 C6 1.338(3) no
N4 C3 1.337(3) no
N4 C5 1.338(3) no
C2 C3 1.400(4) no
C2 C7A 1.519(12) no
C2 C7B 1.540(14) no
C3 C31 1.500(4) no
C5 C6 1.409(3) no
C5 C51 1.488(3) no
C6 C61 1.487(3) no
C7A C8A 1.608(13) no
C7B C8B 1.416(19) no
C31 C36 1.372(4) no
C31 C32 1.392(4) no
C32 C33 1.388(4) no
C33 C34 1.363(4) no
C34 C35 1.383(4) no
C35 C36 1.389(4) no
C51 C52 1.393(3) no
C51 C56 1.400(3) no
C52 C53 1.384(4) no
C53 C54 1.384(4) no
C54 C55 1.382(4) no
C55 C56 1.382(3) no
C61 C66 1.394(4) no
C61 C62 1.395(3) no
C62 C63 1.385(4) no
C63 C64 1.389(4) no
C64 C65 1.382(4) no
C65 C66 1.382(4) no
C7A H1A 0.9900 no
C7A H2A 0.9900 no
C7B H6B 0.9900 no
C7B H7B 0.9900 no
C8A H5A 0.9800 no
C8A H3A 0.9800 no
C8A H4A 0.9800 no
C8B H8B 0.9800 no
C8B H9B 0.9800 no
C8B H10B 0.9800 no
C32 H32 0.9500 no
C33 H33 0.9500 no
C34 H34 0.9500 no
C35 H35 0.9500 no
C36 H36 0.9500 no
C52 H52 0.9500 no
C53 H53 0.9500 no
C54 H54 0.9500 no
C55 H55 0.9500 no
C56 H56 0.9500 no
C62 H62 0.9500 no
C63 H63 0.9500 no
C64 H64 0.9500 no
C65 H65 0.9500 no
C66 H66 0.9500 no

loop_
_geom_torsion_atom_site_label_1
_geom_torsion_atom_site_label_2
_geom_torsion_atom_site_label_3
_geom_torsion_atom_site_label_4
_geom_torsion
_geom_torsion_publ_flag
C6 N1 C2 C3 4.6(4) no
C6 N1 C2 C7A -164.7(5) no
C2 N1 C6 C5 6.2(3) no
C2 N1 C6 C61 -173.1(2) no
C5 N4 C3 C2 6.1(4) no
C5 N4 C3 C31 -176.5(2) no
C3 N4 C5 C6 4.8(3) no
C3 N4 C5 C51 -173.2(2) no
N1 C2 C3 N4 -11.2(4) no
N1 C2 C3 C31 171.6(2) no
C7A C2 C3 N4 156.3(6) no
C7A C2 C3 C31 -20.9(7) no
N1 C2 C7A C8A -70.8(7) no
C3 C2 C7A C8A 120.9(7) no
N4 C3 C31 C32 134.5(2) no
N4 C3 C31 C36 -45.9(3) no
C2 C3 C31 C32 -48.2(4) no
C2 C3 C31 C36 131.4(3) no
N4 C5 C6 N1 -11.3(3) no
N4 C5 C6 C61 167.98(19) no
C51 C5 C6 N1 166.6(2) no
C51 C5 C6 C61 -14.1(3) no
N4 C5 C51 C52 -27.8(3) no
N4 C5 C51 C56 149.6(2) no
C6 C5 C51 C52 154.2(2) no
C6 C5 C51 C56 -28.4(3) no
N1 C6 C61 C62 130.5(2) no
N1 C6 C61 C66 -46.4(3) no
C5 C6 C61 C62 -48.8(3) no
C5 C6 C61 C66 134.3(2) no
C3 C31 C32 C33 178.1(3) no
C36 C31 C32 C33 -1.4(4) no
C3 C31 C36 C35 -177.1(2) no
C32 C31 C36 C35 2.5(3) no
C31 C32 C33 C34 -0.2(4) no
C32 C33 C34 C35 0.8(5) no
C33 C34 C35 C36 0.2(4) no
C34 C35 C36 C31 -1.9(4) no
C5 C51 C52 C53 179.4(2) no
C56 C51 C52 C53 1.9(3) no
C5 C51 C56 C55 -179.0(2) no
C52 C51 C56 C55 -1.6(3) no
C51 C52 C53 C54 -1.2(4) no
C52 C53 C54 C55 0.1(4) no
C53 C54 C55 C56 0.2(4) no
C54 C55 C56 C51 0.6(4) no
C6 C61 C62 C63 -177.1(2) no
C66 C61 C62 C63 -0.3(3) no
C6 C61 C66 C65 178.3(2) no
C62 C61 C66 C65 1.3(4) no
C61 C62 C63 C64 -0.6(3) no
C62 C63 C64 C65 0.5(3) no
C63 C64 C65 C66 0.6(4) no
C64 C65 C66 C61 -1.5(4) no
